data_7208062
loop_
_publ_author_name
'Cao, Xinjiang'
'Zhang, Jun'
'Wang, Chengjie'
'Zhu, Yanyan'
'Li, Gang'

_publ_section_title
;
 Design and construction of six metal--organic frameworks with
 2-p-methoxyphenyl-1H-imidazole-4,5-dicarboxylate
;
_journal_issue 13
_journal_name_full CrystEngComm
_journal_page_first 4357
_journal_paper_doi 10.1039/c2ce25081k
_journal_volume 14
_journal_year 2012
_chemical_formula_sum 'C12 H10 Cu N2 O6'
_chemical_formula_weight 341.76
_chemical_name_systematic
;
?
;
_space_group_IT_number 9
_symmetry_cell_setting monoclinic
_symmetry_space_group_name_Hall 'C -2yc'
_symmetry_space_group_name_H-M 'C 1 c 1'
_atom_sites_solution_hydrogens geom
_atom_sites_solution_primary direct
_atom_sites_solution_secondary difmap
_audit_creation_method SHELXL-97
_cell_angle_alpha 90.00
_cell_angle_beta 93.224(2)
_cell_angle_gamma 90.00
_cell_formula_units_Z 4
_cell_length_a 11.667(2)
_cell_length_b 8.3608(16)
_cell_length_c 12.363(2)
_cell_measurement_reflns_used 102
_cell_measurement_temperature 296(2)
_cell_measurement_theta_max 23.486
_cell_measurement_theta_min 3.483
_cell_volume 1204.0(4)
_computing_cell_refinement 'Bruker SMART'
_computing_data_collection 'Bruker SMART'
_computing_data_reduction 'Bruker SAINT'
_computing_molecular_graphics 'Bruker SHELXTL'
_computing_publication_material 'Bruker SHELXTL'
_computing_structure_refinement 'SHELXL-97 (Sheldrick, 1997)'
_computing_structure_solution 'SHELXS-97 (Sheldrick, 1990)'
_diffrn_ambient_temperature 296(2)
_diffrn_measured_fraction_theta_full 1.000
_diffrn_measured_fraction_theta_max 1.000
_diffrn_measurement_device_type 'CCD area detector'
_diffrn_measurement_method 'phi and omega scans'
_diffrn_radiation_monochromator graphite
_diffrn_radiation_source 'fine-focus sealed tube'
_diffrn_radiation_type MoK\a
_diffrn_radiation_wavelength 0.71073
_diffrn_reflns_av_R_equivalents 0.0293
_diffrn_reflns_av_sigmaI/netI 0.0512
_diffrn_reflns_limit_h_max 13
_diffrn_reflns_limit_h_min -13
_diffrn_reflns_limit_k_max 9
_diffrn_reflns_limit_k_min -9
_diffrn_reflns_limit_l_max 14
_diffrn_reflns_limit_l_min -14
_diffrn_reflns_number 4406
_diffrn_reflns_theta_full 24.99
_diffrn_reflns_theta_max 24.99
_diffrn_reflns_theta_min 3.00
_exptl_absorpt_coefficient_mu 1.846
_exptl_absorpt_correction_T_max 0.7090
_exptl_absorpt_correction_T_min 0.7090
_exptl_absorpt_correction_type multi-scan
_exptl_absorpt_process_details SADABS(2009)
_exptl_crystal_density_diffrn 1.885
_exptl_crystal_density_method 'not measured'
_exptl_crystal_F_000 692
_exptl_crystal_size_max 0.20
_exptl_crystal_size_mid 0.20
_exptl_crystal_size_min 0.20
_refine_diff_density_max 0.555
_refine_diff_density_min -0.261
_refine_diff_density_rms 0.070
_refine_ls_abs_structure_details 'Flack H D (1983), Acta Cryst. A39, 876-881'
_refine_ls_abs_structure_Flack 0.013(15)
_refine_ls_extinction_method none
_refine_ls_goodness_of_fit_ref 1.042
_refine_ls_hydrogen_treatment constr
_refine_ls_matrix_type full
_refine_ls_number_parameters 191
_refine_ls_number_reflns 2067
_refine_ls_number_restraints 2
_refine_ls_restrained_S_all 1.041
_refine_ls_R_factor_all 0.0306
_refine_ls_R_factor_gt 0.0286
_refine_ls_shift/su_max 0.000
_refine_ls_shift/su_mean 0.000
_refine_ls_structure_factor_coef Fsqd
_refine_ls_weighting_details 'calc w=1/[\s^2^(Fo^2^)+(0.0310P)^2^+0.0000P] where P=(Fo^2^+2Fc^2^)/3'
_refine_ls_weighting_scheme calc
_refine_ls_wR_factor_gt 0.0689
_refine_ls_wR_factor_ref 0.0700
_reflns_number_gt 1974
_reflns_number_total 2067
_reflns_threshold_expression >2sigma(I)
_cod_data_source_file c2ce25081k.txt
_cod_data_source_block a
_cod_original_cell_volume 1204.1(4)
_cod_original_sg_symbol_H-M 'C c'
_cod_database_code 7208062

loop_
_symmetry_equiv_pos_as_xyz
'x, y, z'
'x, -y, z+1/2'
'x+1/2, y+1/2, z'
'x+1/2, -y+1/2, z+1/2'

loop_
_atom_site_label
_atom_site_type_symbol
_atom_site_fract_x
_atom_site_fract_y
_atom_site_fract_z
_atom_site_U_iso_or_equiv
_atom_site_adp_type
_atom_site_occupancy
_atom_site_symmetry_multiplicity
_atom_site_calc_flag
_atom_site_refinement_flags
Cu1 Cu 0.13538(4) 0.47619(4) 0.45844(4) 0.02074(13) Uani 1 1 d .
N1 N 0.1292(4) 0.4830(4) 0.6174(4) 0.0174(9) Uani 1 1 d .
N2 N 0.1213(4) 0.5168(4) 0.7965(4) 0.0177(10) Uani 1 1 d .
O1 O 0.0469(3) 0.2399(3) 0.4886(2) 0.0321(7) Uani 1 1 d .
O2 O -0.0144(3) 0.1004(4) 0.6260(2) 0.0322(7) Uani 1 1 d .
H2 H -0.0320 0.1205 0.6878 0.048 Uiso 1 1 calc R
O3 O -0.0377(3) 0.1553(4) 0.8290(2) 0.0299(7) Uani 1 1 d .
O4 O 0.0263(2) 0.3411(3) 0.9477(2) 0.0297(7) Uani 1 1 d .
O5 O 0.3484(3) 1.1953(4) 0.6656(3) 0.0366(8) Uani 1 1 d .
O6 O 0.2965(2) 0.3947(4) 0.4727(2) 0.0395(8) Uani 1 1 d .
H6E H 0.3095 0.3552 0.5355 0.059 Uiso 1 1 d R
H6F H 0.3480 0.3805 0.4276 0.059 Uiso 1 1 d R
C1 C 0.0770(3) 0.3525(5) 0.6598(3) 0.0193(8) Uani 1 1 d .
C2 C 0.0712(3) 0.3726(5) 0.7690(3) 0.0183(8) Uani 1 1 d .
C3 C 0.1545(3) 0.5825(5) 0.7029(3) 0.0183(8) Uani 1 1 d .
C4 C 0.2028(3) 0.7433(5) 0.6936(3) 0.0196(8) Uani 1 1 d .
C5 C 0.2531(4) 0.7956(6) 0.5987(3) 0.0283(10) Uani 1 1 d .
H5 H 0.2554 0.7265 0.5400 0.034 Uiso 1 1 calc R
C6 C 0.2984(4) 0.9454(6) 0.5911(3) 0.0303(10) Uani 1 1 d .
H6 H 0.3297 0.9784 0.5273 0.036 Uiso 1 1 calc R
C7 C 0.2977(4) 1.0483(5) 0.6791(3) 0.0265(9) Uani 1 1 d .
C8 C 0.2479(4) 1.0013(5) 0.7728(4) 0.0267(9) Uani 1 1 d .
H8 H 0.2464 1.0708 0.8314 0.032 Uiso 1 1 calc R
C9 C 0.2005(3) 0.8517(5) 0.7789(3) 0.0264(9) Uani 1 1 d .
H9 H 0.1659 0.8218 0.8418 0.032 Uiso 1 1 calc R
C10 C 0.0360(3) 0.2262(5) 0.5851(3) 0.0245(9) Uani 1 1 d .
C11 C 0.0156(3) 0.2809(5) 0.8531(3) 0.0227(9) Uani 1 1 d .
C12 C 0.3815(4) 1.2831(6) 0.7607(4) 0.0422(13) Uani 1 1 d .
H12C H 0.4154 1.3827 0.7408 0.063 Uiso 1 1 calc R
H12A H 0.4364 1.2222 0.8044 0.063 Uiso 1 1 calc R
H12B H 0.3152 1.3037 0.8011 0.063 Uiso 1 1 calc R

loop_
_atom_site_aniso_label
_atom_site_aniso_U_11
_atom_site_aniso_U_22
_atom_site_aniso_U_33
_atom_site_aniso_U_23
_atom_site_aniso_U_13
_atom_site_aniso_U_12
Cu1 0.0283(2) 0.0229(2) 0.0112(2) -0.0002(3) 0.00305(15) 0.0026(3)
N1 0.026(2) 0.018(2) 0.009(2) -0.0011(15) 0.0038(15) -0.0012(14)
N2 0.021(2) 0.016(2) 0.015(2) 0.0018(15) -0.0026(17) -0.0012(14)
O1 0.0473(18) 0.0348(17) 0.0144(15) -0.0048(13) 0.0036(12) -0.0092(14)
O2 0.050(2) 0.0275(17) 0.0199(16) -0.0033(13) 0.0048(14) -0.0124(14)
O3 0.0379(17) 0.0295(17) 0.0229(15) -0.0014(14) 0.0064(12) -0.0156(14)
O4 0.0387(17) 0.0342(17) 0.0168(15) -0.0026(12) 0.0058(12) -0.0142(13)
O5 0.051(2) 0.0232(17) 0.0355(19) 0.0049(14) 0.0021(16) -0.0113(15)
O6 0.0290(16) 0.072(2) 0.0178(15) -0.0007(15) 0.0024(12) 0.0195(16)
C1 0.0194(19) 0.020(2) 0.019(2) 0.0005(16) 0.0028(15) -0.0005(15)
C2 0.020(2) 0.020(2) 0.0149(19) 0.0004(15) 0.0008(15) -0.0013(15)
C3 0.016(2) 0.022(2) 0.017(2) 0.0006(17) -0.0004(16) 0.0038(15)
C4 0.0191(19) 0.025(2) 0.0150(18) 0.0022(16) 0.0003(15) -0.0004(15)
C5 0.037(3) 0.032(3) 0.017(2) -0.0012(19) 0.0023(19) -0.002(2)
C6 0.037(3) 0.033(3) 0.021(2) 0.007(2) 0.0029(19) -0.005(2)
C7 0.026(2) 0.026(2) 0.027(2) 0.0027(18) -0.0003(17) -0.0035(17)
C8 0.034(2) 0.020(2) 0.026(2) -0.0020(16) 0.0008(19) 0.0004(17)
C9 0.035(2) 0.023(2) 0.021(2) 0.0004(17) 0.0063(17) -0.0014(18)
C10 0.031(2) 0.023(2) 0.020(2) -0.0047(17) 0.0032(17) -0.0020(17)
C11 0.020(2) 0.030(2) 0.018(2) 0.0058(18) 0.0051(17) -0.0002(17)
C12 0.042(3) 0.034(3) 0.050(3) -0.006(2) -0.002(2) -0.010(2)

loop_
_atom_type_symbol
_atom_type_description
_atom_type_scat_dispersion_real
_atom_type_scat_dispersion_imag
_atom_type_scat_source
C C 0.0033 0.0016 'International Tables Vol C Tables 4.2.6.8 and 6.1.1.4'
H H 0.0000 0.0000 'International Tables Vol C Tables 4.2.6.8 and 6.1.1.4'
N N 0.0061 0.0033 'International Tables Vol C Tables 4.2.6.8 and 6.1.1.4'
O O 0.0106 0.0060 'International Tables Vol C Tables 4.2.6.8 and 6.1.1.4'
Cu Cu 0.3201 1.2651 'International Tables Vol C Tables 4.2.6.8 and 6.1.1.4'

loop_
_geom_angle_atom_site_label_1
_geom_angle_atom_site_label_2
_geom_angle_atom_site_label_3
_geom_angle
_geom_angle_site_symmetry_1
_geom_angle_site_symmetry_3
N1 Cu1 O4 89.15(15) . 2_564
N1 Cu1 O6 90.51(17) . .
O4 Cu1 O6 149.73(13) 2_564 .
N1 Cu1 N2 172.5(2) . 2_564
O4 Cu1 N2 83.96(14) 2_564 2_564
O6 Cu1 N2 96.99(16) . 2_564
N1 Cu1 O1 79.57(13) . .
O4 Cu1 O1 112.62(12) 2_564 .
O6 Cu1 O1 97.05(13) . .
N2 Cu1 O1 100.22(13) 2_564 .
C3 N1 C1 105.7(4) . .
C3 N1 Cu1 140.5(3) . .
C1 N1 Cu1 113.6(3) . .
C3 N2 C2 106.4(4) . .
C3 N2 Cu1 146.2(3) . 2_565
C2 N2 Cu1 106.5(3) . 2_565
C10 O1 Cu1 108.5(2) . .
C10 O2 H2 109.5 . .
C11 O4 Cu1 113.2(2) . 2_565
C7 O5 C12 117.3(3) . .
Cu1 O6 H6E 109.4 . .
Cu1 O6 H6F 133.3 . .
H6E O6 H6F 116.6 . .
C2 C1 N1 109.2(4) . .
C2 C1 C10 132.8(4) . .
N1 C1 C10 118.0(4) . .
C1 C2 N2 108.0(4) . .
C1 C2 C11 133.1(4) . .
N2 C2 C11 118.7(4) . .
N2 C3 N1 110.8(4) . .
N2 C3 C4 124.6(4) . .
N1 C3 C4 124.5(4) . .
C9 C4 C5 117.0(4) . .
C9 C4 C3 121.0(3) . .
C5 C4 C3 122.0(4) . .
C6 C5 C4 121.5(4) . .
C6 C5 H5 119.2 . .
C4 C5 H5 119.2 . .
C5 C6 C7 119.7(4) . .
C5 C6 H6 120.2 . .
C7 C6 H6 120.2 . .
O5 C7 C8 124.0(4) . .
O5 C7 C6 115.9(4) . .
C8 C7 C6 120.1(4) . .
C9 C8 C7 119.7(4) . .
C9 C8 H8 120.1 . .
C7 C8 H8 120.1 . .
C8 C9 C4 121.8(4) . .
C8 C9 H9 119.1 . .
C4 C9 H9 119.1 . .
O1 C10 O2 121.7(4) . .
O1 C10 C1 120.2(4) . .
O2 C10 C1 118.0(3) . .
O3 C11 O4 125.1(4) . .
O3 C11 C2 120.2(4) . .
O4 C11 C2 114.8(3) . .
O5 C12 H12C 109.5 . .
O5 C12 H12A 109.5 . .
H12C C12 H12A 109.5 . .
O5 C12 H12B 109.5 . .
H12C C12 H12B 109.5 . .
H12A C12 H12B 109.5 . .

loop_
_geom_bond_atom_site_label_1
_geom_bond_atom_site_label_2
_geom_bond_distance
_geom_bond_site_symmetry_2
Cu1 N1 1.971(5) .
Cu1 O4 1.988(3) 2_564
Cu1 O6 1.998(3) .
Cu1 N2 2.000(5) 2_564
Cu1 O1 2.270(3) .
N1 C3 1.364(6) .
N1 C1 1.368(6) .
N2 C3 1.357(7) .
N2 C2 1.374(5) .
N2 Cu1 2.000(5) 2_565
O1 C10 1.213(5) .
O2 C10 1.320(5) .
O2 H2 0.8200 .
O3 C11 1.248(5) .
O4 C11 1.273(5) .
O4 Cu1 1.988(3) 2_565
O5 C7 1.378(5) .
O5 C12 1.421(5) .
O6 H6E 0.8501 .
O6 H6F 0.8500 .
C1 C2 1.366(5) .
C1 C10 1.465(5) .
C2 C11 1.472(5) .
C3 C4 1.465(5) .
C4 C9 1.391(6) .
C4 C5 1.411(5) .
C5 C6 1.365(6) .
C5 H5 0.9300 .
C6 C7 1.387(6) .
C6 H6 0.9300 .
C7 C8 1.382(6) .
C8 C9 1.371(6) .
C8 H8 0.9300 .
C9 H9 0.9300 .
C12 H12C 0.9600 .
C12 H12A 0.9600 .
C12 H12B 0.9600 .

loop_
_geom_hbond_atom_site_label_D
_geom_hbond_atom_site_label_H
_geom_hbond_atom_site_label_A
_geom_hbond_distance_DH
_geom_hbond_distance_HA
_geom_hbond_distance_DA
_geom_hbond_angle_DHA
_geom_hbond_site_symmetry_A
O2 H2 O3 0.82 1.77 2.581(4) 167.4 .
O6 H6E O5 0.85 2.12 2.945(4) 163.2 1_545
O6 H6F O3 0.85 1.88 2.731(4) 178.8 4_554

loop_
_geom_torsion_atom_site_label_1
_geom_torsion_atom_site_label_2
_geom_torsion_atom_site_label_3
_geom_torsion_atom_site_label_4
_geom_torsion
_geom_torsion_site_symmetry_1
O4 Cu1 N1 C3 -62.3(6) 2_564
O6 Cu1 N1 C3 87.4(6) .
O1 Cu1 N1 C3 -175.5(6) .
O4 Cu1 N1 C1 112.2(4) 2_564
O6 Cu1 N1 C1 -98.0(3) .
O1 Cu1 N1 C1 -1.0(3) .
N1 Cu1 O1 C10 0.3(3) .
O4 Cu1 O1 C10 -84.3(3) 2_564
O6 Cu1 O1 C10 89.6(3) .
N2 Cu1 O1 C10 -172.0(3) 2_564
C3 N1 C1 C2 -0.2(5) .
Cu1 N1 C1 C2 -176.6(3) .
C3 N1 C1 C10 177.9(3) .
Cu1 N1 C1 C10 1.5(5) .
N1 C1 C2 N2 -0.6(4) .
C10 C1 C2 N2 -178.3(4) .
N1 C1 C2 C11 173.2(4) .
C10 C1 C2 C11 -4.5(7) .
C3 N2 C2 C1 1.2(5) .
Cu1 N2 C2 C1 -170.4(3) 2_565
C3 N2 C2 C11 -173.7(3) .
Cu1 N2 C2 C11 14.7(4) 2_565
C2 N2 C3 N1 -1.3(6) .
Cu1 N2 C3 N1 164.1(4) 2_565
C2 N2 C3 C4 174.3(3) .
Cu1 N2 C3 C4 -20.2(8) 2_565
C1 N1 C3 N2 1.0(6) .
Cu1 N1 C3 N2 175.7(3) .
C1 N1 C3 C4 -174.7(3) .
Cu1 N1 C3 C4 0.1(8) .
N2 C3 C4 C9 -10.9(6) .
N1 C3 C4 C9 164.2(4) .
N2 C3 C4 C5 169.4(4) .
N1 C3 C4 C5 -15.6(6) .
C9 C4 C5 C6 0.6(6) .
C3 C4 C5 C6 -179.6(4) .
C4 C5 C6 C7 1.4(7) .
C12 O5 C7 C8 19.3(6) .
C12 O5 C7 C6 -160.9(4) .
C5 C6 C7 O5 178.0(4) .
C5 C6 C7 C8 -2.2(7) .
O5 C7 C8 C9 -179.3(4) .
C6 C7 C8 C9 0.9(6) .
C7 C8 C9 C4 1.2(6) .
C5 C4 C9 C8 -1.9(6) .
C3 C4 C9 C8 178.3(4) .
Cu1 O1 C10 O2 179.0(3) .
Cu1 O1 C10 C1 0.4(4) .
C2 C1 C10 O1 176.3(4) .
N1 C1 C10 O1 -1.3(6) .
C2 C1 C10 O2 -2.4(6) .
N1 C1 C10 O2 180.0(4) .
Cu1 O4 C11 O3 171.8(3) 2_565
Cu1 O4 C11 C2 -8.9(4) 2_565
C1 C2 C11 O3 1.6(6) .
N2 C2 C11 O3 174.9(4) .
C1 C2 C11 O4 -177.8(4) .
N2 C2 C11 O4 -4.5(5) .
